data_7121196
loop_
_publ_author_name
'Grant, Lauren N.'
'Miehlich, Matthias E.'
'Meyer, Karsten'
'Mindiola, Daniel J.'

_publ_section_title
;
 Arrested disproportionation in trivalent, mononuclear, and
 non-metallocene complexes of Zr(iii) and Hf(iii).
;
_journal_issue 16
_journal_name_full 'Chemical communications (Cambridge, England)'
_journal_page_first 2052
_journal_page_last 2055
_journal_paper_doi 10.1039/c7cc08815a
_journal_volume 54
_journal_year 2018
_chemical_formula_moiety 'C44 H62 Cl2 Hf N2 P2, 2(C7 H8)'
_chemical_formula_sum 'C58 H78 Cl2 Hf N2 P2'
_chemical_formula_weight 1114.55
_chemical_properties_physical Air-sensitive,Moisture-sensitive
_space_group_crystal_system orthorhombic
_space_group_IT_number 19
_space_group_name_Hall 'P 2ac 2ab'
_space_group_name_H-M_alt 'P 21 21 21'
_symmetry_space_group_name_Hall 'P 2ac 2ab'
_symmetry_space_group_name_H-M 'P 21 21 21'
_atom_sites_solution_hydrogens geom
_atom_sites_solution_primary direct
_atom_sites_solution_secondary difmap
_audit_creation_date 2017-10-26
_audit_creation_method
;
Olex2 1.2
(compiled Jan 19 2015 12:28:14 for OlexSys, GUI svn.r4998)
;
_audit_update_record
;
2017-10-27 deposited with the CCDC.
2018-01-26 downloaded from the CCDC.
;
_cell_angle_alpha 90
_cell_angle_beta 90
_cell_angle_gamma 90
_cell_formula_units_Z 8
_cell_length_a 13.3358(6)
_cell_length_b 25.5782(13)
_cell_length_c 31.8420(14)
_cell_measurement_reflns_used 9778
_cell_measurement_temperature 100(2)
_cell_measurement_theta_max 27.513
_cell_measurement_theta_min 2.980
_cell_volume 10861.5(9)
_computing_data_collection 'Bruker APEX3 v2016.1-0'
_computing_data_reduction 'Bruker SAINT v8.37A'
_computing_molecular_graphics 'Olex2 (Dolomanov et al., 2009)'
_computing_publication_material 'Olex2 (Dolomanov et al., 2009)'
_computing_structure_refinement 'ShelXL (Sheldrick, 2008)'
_computing_structure_solution 'ShelXS (Sheldrick, 2008)'
_diffrn_ambient_temperature 100
_diffrn_measured_fraction_theta_full 0.998
_diffrn_measured_fraction_theta_max 0.997
_diffrn_measurement_device_type 'Bruker D8QUEST'
_diffrn_measurement_method '\f and \w scans'
_diffrn_radiation_monochromator graphite
_diffrn_radiation_type MoK\a
_diffrn_radiation_wavelength 0.71073
_diffrn_reflns_av_R_equivalents 0.0323
_diffrn_reflns_av_unetI/netI 0.0218
_diffrn_reflns_Laue_measured_fraction_full 0.998
_diffrn_reflns_Laue_measured_fraction_max 0.997
_diffrn_reflns_limit_h_max 17
_diffrn_reflns_limit_h_min -17
_diffrn_reflns_limit_k_max 33
_diffrn_reflns_limit_k_min -33
_diffrn_reflns_limit_l_max 37
_diffrn_reflns_limit_l_min -41
_diffrn_reflns_number 190735
_diffrn_reflns_point_group_measured_fraction_full 0.999
_diffrn_reflns_point_group_measured_fraction_max 0.998
_diffrn_reflns_theta_full 25.242
_diffrn_reflns_theta_max 27.551
_diffrn_reflns_theta_min 2.836
_diffrn_source 'sealed tube'
_diffrn_standards_number 0
_exptl_absorpt_coefficient_mu 2.116
_exptl_absorpt_correction_T_max 0.7456
_exptl_absorpt_correction_T_min 0.6109
_exptl_absorpt_correction_type multi-scan
_exptl_absorpt_process_details
;
SADABS-2014/5 (Bruker,2014) was used for absorption correction.
wR2(int) was 0.0625 before and 0.0460 after correction.
The Ratio of minimum to maximum transmission is 0.8193.
The \l/2 correction factor is Not present.
;
_exptl_crystal_colour yellow
_exptl_crystal_density_diffrn 1.363
_exptl_crystal_description needles
_exptl_crystal_F_000 4608
_exptl_crystal_recrystallization_method 'Re-crystallisation from solvent'
_exptl_crystal_size_max 0.38
_exptl_crystal_size_mid 0.12
_exptl_crystal_size_min 0.10
_refine_diff_density_max 1.571
_refine_diff_density_min -0.752
_refine_diff_density_rms 0.107
_refine_ls_abs_structure_details
;
 Flack x determined using 10600 quotients [(I+)-(I-)]/[(I+)+(I-)]
 (Parsons, Flack and Wagner, Acta Cryst. B69 (2013) 249-259).
;
_refine_ls_abs_structure_Flack -0.0105(11)
_refine_ls_extinction_method none
_refine_ls_goodness_of_fit_ref 1.058
_refine_ls_hydrogen_treatment constr
_refine_ls_matrix_type full
_refine_ls_number_parameters 1207
_refine_ls_number_reflns 25020
_refine_ls_number_restraints 0
_refine_ls_restrained_S_all 1.058
_refine_ls_R_factor_all 0.0271
_refine_ls_R_factor_gt 0.0248
_refine_ls_shift/su_max 0.005
_refine_ls_shift/su_mean 0.000
_refine_ls_structure_factor_coef Fsqd
_refine_ls_weighting_details 'w=1/[\s^2^(Fo^2^)+(0.0340P)^2^+16.0760P] where P=(Fo^2^+2Fc^2^)/3'
_refine_ls_weighting_scheme calc
_refine_ls_wR_factor_gt 0.0617
_refine_ls_wR_factor_ref 0.0650
_reflns_Friedel_coverage 0.848
_reflns_Friedel_fraction_full 0.999
_reflns_Friedel_fraction_max 0.998
_reflns_number_gt 24113
_reflns_number_total 25020
_reflns_threshold_expression 'I > 2\s(I)'
_cod_data_source_file c7cc08815a2.cif
_cod_data_source_block 9265a_0m
_cod_depositor_comments 'Adding full bibliography for 7121193--7121196.cif.'
_cod_database_code 7121196
_shelx_space_group_comment
;
The symmetry employed for this shelxl refinement is uniquely defined
by the following loop, which should always be used as a source of
symmetry information in preference to the above space-group names.
They are only intended as comments.
;
_shelx_shelxl_version_number 2014/7
_olex2_submission_special_instructions 'No special instructions were received'

loop_
_space_group_symop_operation_xyz
'x, y, z'
'-x+1/2, -y, z+1/2'
'x+1/2, -y+1/2, -z'
'-x, y+1/2, -z+1/2'

loop_
_atom_site_label
_atom_site_type_symbol
_atom_site_fract_x
_atom_site_fract_y
_atom_site_fract_z
_atom_site_U_iso_or_equiv
_atom_site_adp_type
_atom_site_occupancy
_atom_site_site_symmetry_order
_atom_site_calc_flag
_atom_site_refinement_flags_posn
Hf2 Hf -0.77400(2) -0.03916(2) -0.32291(2) 0.01227(4) Uani 1 1 d .
Cl3 Cl -0.87141(9) -0.07844(5) -0.26619(4) 0.0179(2) Uani 1 1 d .
Cl4 Cl -0.65450(9) -0.03551(5) -0.38099(4) 0.0218(2) Uani 1 1 d .
P3 P -0.84440(10) -0.13093(5) -0.36392(4) 0.0182(3) Uani 1 1 d .
P4 P -0.61282(9) -0.09268(5) -0.28501(4) 0.0159(2) Uani 1 1 d .
N3 N -0.9070(3) -0.01788(15) -0.35387(12) 0.0132(8) Uani 1 1 d .
N4 N -0.6961(3) 0.01709(14) -0.28797(11) 0.0136(7) Uani 1 1 d .
C45 C -0.9844(4) -0.05049(19) -0.36888(14) 0.0161(10) Uani 1 1 d .
C46 C -1.0795(4) -0.0310(2) -0.38017(15) 0.0184(10) Uani 1 1 d .
H46 H -1.0917 0.0056 -0.3786 0.022 Uiso 1 1 calc R
C47 C -1.1554(4) -0.0638(2) -0.39350(16) 0.0223(11) Uani 1 1 d .
H47 H -1.2187 -0.0493 -0.4007 0.027 Uiso 1 1 calc R
C48 C -1.1419(4) -0.1175(2) -0.39674(16) 0.0248(11) Uani 1 1 d .
C49 C -1.0482(4) -0.1371(2) -0.38689(16) 0.0221(11) Uani 1 1 d .
H49 H -1.0367 -0.1736 -0.3894 0.026 Uiso 1 1 calc R
C50 C -0.9696(4) -0.1049(2) -0.37335(14) 0.0175(9) Uani 1 1 d .
C51 C -1.2260(5) -0.1543(2) -0.41046(19) 0.0319(12) Uani 1 1 d .
H51A H -1.2025 -0.1762 -0.4337 0.048 Uiso 1 1 calc GR
H51B H -1.2839 -0.1337 -0.4197 0.048 Uiso 1 1 calc GR
H51C H -1.2457 -0.1765 -0.3868 0.048 Uiso 1 1 calc GR
C52 C -0.8689(5) -0.1974(2) -0.3414(2) 0.0328(13) Uani 1 1 d .
H52 H -0.9067 -0.2169 -0.3635 0.039 Uiso 1 1 calc R
C53 C -0.9359(5) -0.1979(2) -0.3026(2) 0.0381(15) Uani 1 1 d .
H53A H -0.9015 -0.1803 -0.2794 0.057 Uiso 1 1 calc GR
H53B H -0.9507 -0.2341 -0.2947 0.057 Uiso 1 1 calc GR
H53C H -0.9987 -0.1795 -0.3088 0.057 Uiso 1 1 calc GR
C54 C -0.7769(6) -0.2279(3) -0.3338(2) 0.0460(17) Uani 1 1 d .
H54A H -0.7351 -0.2275 -0.3591 0.069 Uiso 1 1 calc GR
H54B H -0.7948 -0.2641 -0.3269 0.069 Uiso 1 1 calc GR
H54C H -0.7396 -0.2125 -0.3104 0.069 Uiso 1 1 calc GR
C55 C -0.7971(5) -0.1461(2) -0.41829(18) 0.0318(13) Uani 1 1 d .
H55 H -0.7225 -0.1492 -0.4164 0.038 Uiso 1 1 calc R
C56 C -0.8195(5) -0.1009(2) -0.44808(16) 0.0338(13) Uani 1 1 d .
H56A H -0.8922 -0.0963 -0.4505 0.051 Uiso 1 1 calc GR
H56B H -0.7913 -0.1086 -0.4758 0.051 Uiso 1 1 calc GR
H56C H -0.7893 -0.0688 -0.4371 0.051 Uiso 1 1 calc GR
C57 C -0.8356(7) -0.1967(3) -0.4373(3) 0.057(2) Uani 1 1 d .
H57A H -0.8118 -0.2263 -0.4205 0.086 Uiso 1 1 calc GR
H57B H -0.8108 -0.2000 -0.4661 0.086 Uiso 1 1 calc GR
H57C H -0.9091 -0.1964 -0.4374 0.086 Uiso 1 1 calc GR
C58 C -0.9322(3) 0.0376(2) -0.35593(14) 0.0155(9) Uani 1 1 d .
C59 C -0.9882(3) 0.06141(18) -0.32388(15) 0.0141(8) Uani 1 1 d .
C60 C -1.0172(3) 0.11315(19) -0.32882(15) 0.0174(9) Uani 1 1 d .
H60 H -1.0537 0.1296 -0.3069 0.021 Uiso 1 1 calc R
C61 C -0.9948(4) 0.14188(19) -0.36486(16) 0.0188(10) Uani 1 1 d .
C62 C -0.9401(4) 0.11736(19) -0.39607(15) 0.0172(10) Uani 1 1 d .
H62 H -0.9233 0.1364 -0.4207 0.021 Uiso 1 1 calc R
C63 C -0.9087(3) 0.06532(19) -0.39239(15) 0.0156(9) Uani 1 1 d .
C64 C -1.0231(4) 0.0317(2) -0.28546(15) 0.0193(10) Uani 1 1 d .
H64A H -1.0561 -0.0007 -0.2942 0.029 Uiso 1 1 calc GR
H64B H -1.0706 0.0533 -0.2696 0.029 Uiso 1 1 calc GR
H64C H -0.9653 0.0234 -0.2677 0.029 Uiso 1 1 calc GR
C65 C -1.0315(4) 0.1973(2) -0.37045(19) 0.0255(11) Uani 1 1 d .
H65A H -1.1048 0.1980 -0.3683 0.038 Uiso 1 1 calc GR
H65B H -1.0112 0.2102 -0.3981 0.038 Uiso 1 1 calc GR
H65C H -1.0024 0.2196 -0.3486 0.038 Uiso 1 1 calc GR
C66 C -0.8566(4) 0.0401(2) -0.42894(14) 0.0231(10) Uani 1 1 d .
H66A H -0.7967 0.0217 -0.4190 0.035 Uiso 1 1 calc GR
H66B H -0.8371 0.0669 -0.4493 0.035 Uiso 1 1 calc GR
H66C H -0.9021 0.0151 -0.4424 0.035 Uiso 1 1 calc GR
C67 C -0.6003(3) 0.01376(18) -0.26884(14) 0.0133(9) Uani 1 1 d .
C68 C -0.5513(4) 0.05789(18) -0.25224(14) 0.0145(9) Uani 1 1 d .
H68 H -0.5823 0.0912 -0.2543 0.017 Uiso 1 1 calc R
C69 C -0.4585(4) 0.05364(18) -0.23290(14) 0.0158(9) Uani 1 1 d .
H69 H -0.4276 0.0841 -0.2218 0.019 Uiso 1 1 calc R
C70 C -0.4093(4) 0.0055(2) -0.22936(16) 0.0180(10) Uani 1 1 d .
C71 C -0.4569(4) -0.0379(2) -0.24538(15) 0.0188(9) Uani 1 1 d .
H71 H -0.4253 -0.0711 -0.2430 0.023 Uiso 1 1 calc R
C72 C -0.5508(3) -0.03460(19) -0.26519(14) 0.0143(9) Uani 1 1 d .
C73 C -0.3071(4) 0.0008(2) -0.20885(19) 0.0284(12) Uani 1 1 d .
H73A H -0.3070 0.0202 -0.1823 0.043 Uiso 1 1 calc GR
H73B H -0.2559 0.0153 -0.2276 0.043 Uiso 1 1 calc GR
H73C H -0.2924 -0.0361 -0.2033 0.043 Uiso 1 1 calc GR
C74 C -0.6401(5) -0.1324(2) -0.23707(18) 0.0291(12) Uani 1 1 d .
H74 H -0.7012 -0.1533 -0.2440 0.035 Uiso 1 1 calc R
C75 C -0.6708(4) -0.0963(2) -0.20044(16) 0.0252(11) Uani 1 1 d .
H75A H -0.6149 -0.0729 -0.1935 0.038 Uiso 1 1 calc GR
H75B H -0.6878 -0.1175 -0.1758 0.038 Uiso 1 1 calc GR
H75C H -0.7292 -0.0754 -0.2087 0.038 Uiso 1 1 calc GR
C76 C -0.5629(6) -0.1709(3) -0.2246(2) 0.0450(17) Uani 1 1 d .
H76A H -0.5473 -0.1936 -0.2485 0.067 Uiso 1 1 calc GR
H76B H -0.5881 -0.1922 -0.2013 0.067 Uiso 1 1 calc GR
H76C H -0.5020 -0.1525 -0.2157 0.067 Uiso 1 1 calc GR
C77 C -0.5082(4) -0.1280(2) -0.31185(17) 0.0243(11) Uani 1 1 d .
H77 H -0.4636 -0.1422 -0.2893 0.029 Uiso 1 1 calc R
C78 C -0.4427(5) -0.0929(2) -0.3399(2) 0.0352(14) Uani 1 1 d .
H78A H -0.4808 -0.0827 -0.3650 0.053 Uiso 1 1 calc GR
H78B H -0.3825 -0.1122 -0.3485 0.053 Uiso 1 1 calc GR
H78C H -0.4230 -0.0616 -0.3243 0.053 Uiso 1 1 calc GR
C79 C -0.5446(5) -0.1743(3) -0.3374(2) 0.0379(15) Uani 1 1 d .
H79A H -0.5824 -0.1981 -0.3192 0.057 Uiso 1 1 calc GR
H79B H -0.4869 -0.1928 -0.3493 0.057 Uiso 1 1 calc GR
H79C H -0.5880 -0.1619 -0.3602 0.057 Uiso 1 1 calc GR
C80 C -0.7443(3) 0.06785(18) -0.28234(14) 0.0141(9) Uani 1 1 d .
C81 C -0.7939(3) 0.07885(19) -0.24476(15) 0.0159(9) Uani 1 1 d .
C82 C -0.8375(4) 0.1274(2) -0.23915(16) 0.0204(10) Uani 1 1 d .
H82 H -0.8712 0.1346 -0.2135 0.025 Uiso 1 1 calc R
C83 C -0.8332(4) 0.1662(2) -0.27023(16) 0.0198(10) Uani 1 1 d .
C84 C -0.7806(4) 0.15458(19) -0.30669(15) 0.0187(9) Uani 1 1 d .
H84 H -0.7762 0.1804 -0.3280 0.022 Uiso 1 1 calc R
C85 C -0.7339(3) 0.10631(19) -0.31319(13) 0.0153(8) Uani 1 1 d .
C86 C -0.7950(4) 0.0401(2) -0.20942(14) 0.0206(10) Uani 1 1 d .
H86A H -0.8345 0.0094 -0.2176 0.031 Uiso 1 1 calc GR
H86B H -0.8251 0.0562 -0.1845 0.031 Uiso 1 1 calc GR
H86C H -0.7262 0.0293 -0.2030 0.031 Uiso 1 1 calc GR
C87 C -0.8834(5) 0.2186(2) -0.2639(2) 0.0302(13) Uani 1 1 d .
H87A H -0.8708 0.2309 -0.2352 0.045 Uiso 1 1 calc GR
H87B H -0.9558 0.2150 -0.2683 0.045 Uiso 1 1 calc GR
H87C H -0.8560 0.2439 -0.2840 0.045 Uiso 1 1 calc GR
C88 C -0.6697(4) 0.0992(2) -0.35184(15) 0.0196(10) Uani 1 1 d .
H88A H -0.7123 0.0893 -0.3756 0.029 Uiso 1 1 calc GR
H88B H -0.6201 0.0717 -0.3467 0.029 Uiso 1 1 calc GR
H88C H -0.6352 0.1321 -0.3583 0.029 Uiso 1 1 calc GR
C89 C -0.6477(6) 0.0728(3) -0.1119(2) 0.0456(18) Uani 1 1 d .
C90 C -0.6517(6) 0.1153(3) -0.1399(2) 0.0480(18) Uani 1 1 d .
H90 H -0.6099 0.1149 -0.1640 0.058 Uiso 1 1 calc R
C91 C -0.7142(7) 0.1572(3) -0.1334(2) 0.056(2) Uani 1 1 d .
H91 H -0.7153 0.1854 -0.1528 0.067 Uiso 1 1 calc R
C92 C -0.7756(7) 0.1579(4) -0.0983(3) 0.067(2) Uani 1 1 d .
H92 H -0.8181 0.1871 -0.0933 0.080 Uiso 1 1 calc R
C93 C -0.7753(7) 0.1167(4) -0.0706(3) 0.072(3) Uani 1 1 d .
H93 H -0.8192 0.1168 -0.0471 0.086 Uiso 1 1 calc R
C94 C -0.7106(6) 0.0749(4) -0.0771(2) 0.055(2) Uani 1 1 d .
H94 H -0.7093 0.0471 -0.0573 0.066 Uiso 1 1 calc R
C95 C -0.5805(7) 0.0276(3) -0.1199(3) 0.057(2) Uani 1 1 d .
H95A H -0.5738 0.0222 -0.1502 0.086 Uiso 1 1 calc GR
H95B H -0.6090 -0.0039 -0.1070 0.086 Uiso 1 1 calc GR
H95C H -0.5143 0.0345 -0.1077 0.086 Uiso 1 1 calc GR
Hf1 Hf -0.18710(2) -0.10467(2) -0.06156(2) 0.01004(4) Uani 1 1 d .
Cl1 Cl -0.07828(8) -0.17278(4) -0.03343(3) 0.0144(2) Uani 1 1 d .
Cl2 Cl -0.23295(10) -0.02194(4) -0.09382(3) 0.0188(2) Uani 1 1 d .
P1 P -0.04727(8) -0.10179(5) -0.12804(3) 0.0107(2) Uani 1 1 d .
P2 P -0.06869(9) -0.04293(5) -0.00461(4) 0.0140(2) Uani 1 1 d .
N1 N -0.2504(3) -0.14808(14) -0.11134(11) 0.0106(7) Uani 1 1 d .
N2 N -0.2682(3) -0.09856(14) -0.00543(11) 0.0109(7) Uani 1 1 d .
C1 C -0.2280(4) -0.14391(17) -0.15449(13) 0.0122(8) Uani 1 1 d .
C2 C -0.2900(3) -0.16478(18) -0.18595(14) 0.0150(9) Uani 1 1 d .
H2 H -0.3467 -0.1851 -0.1782 0.018 Uiso 1 1 calc R
C3 C -0.2704(4) -0.15631(19) -0.22808(14) 0.0164(9) Uani 1 1 d .
H3 H -0.3144 -0.1708 -0.2485 0.020 Uiso 1 1 calc R
C4 C -0.1882(4) -0.12723(19) -0.24153(14) 0.0175(9) Uani 1 1 d .
C5 C -0.1222(3) -0.1102(2) -0.21094(15) 0.0171(9) Uani 1 1 d .
H5 H -0.0632 -0.0922 -0.2193 0.021 Uiso 1 1 calc R
C6 C -0.1391(3) -0.11835(17) -0.16821(13) 0.0120(9) Uani 1 1 d .
C7 C -0.1731(4) -0.1145(2) -0.28719(16) 0.0285(12) Uani 1 1 d .
H7A H -0.2158 -0.0848 -0.2949 0.043 Uiso 1 1 calc GR
H7B H -0.1911 -0.1449 -0.3043 0.043 Uiso 1 1 calc GR
H7C H -0.1027 -0.1054 -0.2921 0.043 Uiso 1 1 calc GR
C8 C 0.0375(4) -0.15996(19) -0.13118(14) 0.0151(9) Uani 1 1 d .
H8 H -0.0044 -0.1905 -0.1225 0.018 Uiso 1 1 calc R
C9 C 0.0752(4) -0.17283(19) -0.17526(15) 0.0191(9) Uani 1 1 d .
H9A H 0.0179 -0.1800 -0.1937 0.029 Uiso 1 1 calc GR
H9B H 0.1187 -0.2037 -0.1741 0.029 Uiso 1 1 calc GR
H9C H 0.1131 -0.1431 -0.1863 0.029 Uiso 1 1 calc GR
C10 C 0.1251(4) -0.1584(3) -0.10020(18) 0.0291(13) Uani 1 1 d .
H10A H 0.1758 -0.1336 -0.1102 0.044 Uiso 1 1 calc GR
H10B H 0.1550 -0.1933 -0.0980 0.044 Uiso 1 1 calc GR
H10C H 0.1008 -0.1473 -0.0726 0.044 Uiso 1 1 calc GR
C11 C 0.0237(3) -0.04579(19) -0.15007(14) 0.0161(9) Uani 1 1 d .
H11 H 0.0609 -0.0586 -0.1753 0.019 Uiso 1 1 calc R
C12 C 0.1002(5) -0.0260(3) -0.11879(19) 0.0429(18) Uani 1 1 d .
H12A H 0.0658 -0.0143 -0.0933 0.064 Uiso 1 1 calc GR
H12B H 0.1372 0.0033 -0.1311 0.064 Uiso 1 1 calc GR
H12C H 0.1470 -0.0542 -0.1118 0.064 Uiso 1 1 calc GR
C13 C -0.0440(4) -0.0006(2) -0.16414(18) 0.0244(11) Uani 1 1 d .
H13A H -0.0950 -0.0138 -0.1836 0.037 Uiso 1 1 calc GR
H13B H -0.0034 0.0261 -0.1782 0.037 Uiso 1 1 calc GR
H13C H -0.0769 0.0148 -0.1396 0.037 Uiso 1 1 calc GR
C14 C -0.3371(3) -0.18108(18) -0.10334(13) 0.0114(9) Uani 1 1 d .
C15 C -0.3223(4) -0.23481(18) -0.09570(13) 0.0138(9) Uani 1 1 d .
C16 C -0.4069(4) -0.26636(19) -0.09051(14) 0.0161(9) Uani 1 1 d .
H16 H -0.3977 -0.3023 -0.0841 0.019 Uiso 1 1 calc R
C17 C -0.5034(4) -0.2473(2) -0.09437(14) 0.0177(10) Uani 1 1 d .
C18 C -0.5158(3) -0.1946(2) -0.10405(14) 0.0159(9) Uani 1 1 d .
H18 H -0.5817 -0.1813 -0.1077 0.019 Uiso 1 1 calc R
C19 C -0.4342(4) -0.16097(19) -0.10856(14) 0.0138(9) Uani 1 1 d .
C20 C -0.2196(4) -0.25850(18) -0.09501(15) 0.0180(9) Uani 1 1 d .
H20A H -0.1860 -0.2493 -0.0686 0.027 Uiso 1 1 calc GR
H20B H -0.1805 -0.2451 -0.1187 0.027 Uiso 1 1 calc GR
H20C H -0.2251 -0.2966 -0.0972 0.027 Uiso 1 1 calc GR
C21 C -0.5924(4) -0.2829(2) -0.08698(17) 0.0242(11) Uani 1 1 d .
H21A H -0.5769 -0.3181 -0.0973 0.036 Uiso 1 1 calc GR
H21B H -0.6509 -0.2692 -0.1020 0.036 Uiso 1 1 calc GR
H21C H -0.6072 -0.2844 -0.0569 0.036 Uiso 1 1 calc GR
C22 C -0.4514(3) -0.1047(2) -0.12070(14) 0.0173(9) Uani 1 1 d .
H22A H -0.4104 -0.0819 -0.1029 0.026 Uiso 1 1 calc GR
H22B H -0.5224 -0.0959 -0.1169 0.026 Uiso 1 1 calc GR
H22C H -0.4326 -0.0996 -0.1502 0.026 Uiso 1 1 calc GR
C23 C -0.2345(3) -0.08532(17) 0.03532(13) 0.0120(8) Uani 1 1 d .
C24 C -0.2932(3) -0.09597(17) 0.07113(13) 0.0138(9) Uani 1 1 d .
H24 H -0.3578 -0.1111 0.0678 0.017 Uiso 1 1 calc R
C25 C -0.2585(4) -0.08475(18) 0.11115(14) 0.0166(9) Uani 1 1 d .
H25 H -0.2989 -0.0933 0.1347 0.020 Uiso 1 1 calc R
C26 C -0.1653(4) -0.06118(19) 0.11746(15) 0.0177(10) Uani 1 1 d .
C27 C -0.1090(4) -0.04894(19) 0.08245(15) 0.0168(9) Uani 1 1 d .
H27 H -0.0461 -0.0321 0.0862 0.020 Uiso 1 1 calc R
C28 C -0.1412(3) -0.06042(18) 0.04145(14) 0.0136(9) Uani 1 1 d .
C29 C -0.1280(4) -0.0506(2) 0.16160(16) 0.0279(12) Uani 1 1 d .
H29A H -0.1208 -0.0838 0.1767 0.042 Uiso 1 1 calc GR
H29B H -0.1762 -0.0283 0.1764 0.042 Uiso 1 1 calc GR
H29C H -0.0628 -0.0330 0.1603 0.042 Uiso 1 1 calc GR
C30 C 0.0633(4) -0.0540(3) 0.0135(3) 0.0449(19) Uani 1 1 d .
H30 H 0.0666 -0.0308 0.0387 0.054 Uiso 1 1 calc R
C31 C 0.0815(4) -0.1069(2) 0.03276(15) 0.0201(10) Uani 1 1 d .
H31A H 0.0304 -0.1137 0.0542 0.030 Uiso 1 1 calc GR
H31B H 0.1481 -0.1075 0.0457 0.030 Uiso 1 1 calc GR
H31C H 0.0777 -0.1338 0.0109 0.030 Uiso 1 1 calc GR
C32 C 0.1421(5) -0.0337(4) -0.0114(3) 0.068(3) Uani 1 1 d .
H32A H 0.1429 -0.0514 -0.0386 0.102 Uiso 1 1 calc GR
H32B H 0.2062 -0.0393 0.0029 0.102 Uiso 1 1 calc GR
H32C H 0.1317 0.0039 -0.0156 0.102 Uiso 1 1 calc GR
C33 C -0.0773(4) 0.03033(18) -0.00680(15) 0.0191(10) Uani 1 1 d .
H33 H -0.0568 0.0412 -0.0357 0.023 Uiso 1 1 calc R
C34 C -0.1847(4) 0.0480(2) -0.00068(18) 0.0282(11) Uani 1 1 d .
H34A H -0.2280 0.0302 -0.0210 0.042 Uiso 1 1 calc GR
H34B H -0.1891 0.0859 -0.0049 0.042 Uiso 1 1 calc GR
H34C H -0.2066 0.0394 0.0279 0.042 Uiso 1 1 calc GR
C35 C -0.0117(7) 0.0615(3) 0.0244(3) 0.067(3) Uani 1 1 d .
H35A H -0.0378 0.0570 0.0529 0.101 Uiso 1 1 calc GR
H35B H -0.0131 0.0987 0.0169 0.101 Uiso 1 1 calc GR
H35C H 0.0575 0.0487 0.0231 0.101 Uiso 1 1 calc GR
C36 C -0.3717(3) -0.11581(17) -0.00765(13) 0.0109(8) Uani 1 1 d .
C37 C -0.3964(3) -0.16871(18) -0.00021(13) 0.0126(9) Uani 1 1 d .
C38 C -0.4965(4) -0.18382(19) -0.00248(13) 0.0140(9) Uani 1 1 d .
H38 H -0.5136 -0.2192 0.0030 0.017 Uiso 1 1 calc R
C39 C -0.5721(3) -0.1487(2) -0.01255(14) 0.0150(9) Uani 1 1 d .
C40 C -0.5468(3) -0.09680(19) -0.01852(13) 0.0141(9) Uani 1 1 d .
H40 H -0.5981 -0.0724 -0.0252 0.017 Uiso 1 1 calc R
C41 C -0.4477(4) -0.07898(18) -0.01503(14) 0.0130(9) Uani 1 1 d .
C42 C -0.3186(4) -0.20842(18) 0.01240(14) 0.0152(9) Uani 1 1 d .
H42A H -0.2626 -0.2074 -0.0076 0.023 Uiso 1 1 calc GR
H42B H -0.3486 -0.2434 0.0123 0.023 Uiso 1 1 calc GR
H42C H -0.2939 -0.2003 0.0406 0.023 Uiso 1 1 calc GR
C43 C -0.6799(4) -0.1667(2) -0.01630(16) 0.0209(10) Uani 1 1 d .
H43A H -0.6841 -0.1955 -0.0366 0.031 Uiso 1 1 calc GR
H43B H -0.7217 -0.1376 -0.0259 0.031 Uiso 1 1 calc GR
H43C H -0.7038 -0.1787 0.0112 0.031 Uiso 1 1 calc GR
C44 C -0.4273(4) -0.02121(19) -0.01660(16) 0.0193(10) Uani 1 1 d .
H44A H -0.3970 -0.0100 0.0100 0.029 Uiso 1 1 calc GR
H44B H -0.4903 -0.0023 -0.0210 0.029 Uiso 1 1 calc GR
H44C H -0.3811 -0.0136 -0.0398 0.029 Uiso 1 1 calc GR
C103 C -0.7718(7) -0.3687(3) -0.3719(3) 0.0545(19) Uani 1 1 d .
C104 C -0.8284(9) -0.3451(4) -0.4024(3) 0.079(3) Uani 1 1 d .
H104 H -0.7987 -0.3387 -0.4290 0.095 Uiso 1 1 calc R
C105 C -0.9285(8) -0.3299(5) -0.3960(3) 0.084(3) Uani 1 1 d .
H105 H -0.9667 -0.3148 -0.4180 0.101 Uiso 1 1 calc R
C106 C -0.9703(7) -0.3377(4) -0.3562(3) 0.070(3) Uani 1 1 d .
H106 H -1.0373 -0.3270 -0.3508 0.084 Uiso 1 1 calc R
C107 C -0.9136(6) -0.3614(3) -0.3241(3) 0.059(2) Uani 1 1 d .
H107 H -0.9419 -0.3667 -0.2970 0.071 Uiso 1 1 calc R
C108 C -0.8169(6) -0.3768(3) -0.3324(3) 0.0536(19) Uani 1 1 d .
H108 H -0.7792 -0.3935 -0.3109 0.064 Uiso 1 1 calc R
C109 C -0.6645(6) -0.3844(3) -0.3804(3) 0.059(2) Uani 1 1 d .
H10D H -0.6302 -0.3912 -0.3537 0.088 Uiso 1 1 calc GR
H10E H -0.6301 -0.3560 -0.3953 0.088 Uiso 1 1 calc GR
H10F H -0.6634 -0.4161 -0.3976 0.088 Uiso 1 1 calc GR
C110 C -1.0428(6) -0.1874(4) -0.5229(2) 0.054(2) Uani 1 1 d .
C111 C -0.9604(7) -0.1960(4) -0.5475(3) 0.062(2) Uani 1 1 d .
H111 H -0.9225 -0.1670 -0.5573 0.074 Uiso 1 1 calc R
C112 C -0.9309(9) -0.2467(4) -0.5586(4) 0.092(4) Uani 1 1 d .
H112 H -0.8729 -0.2517 -0.5755 0.110 Uiso 1 1 calc R
C113 C -0.9847(11) -0.2888(5) -0.5453(5) 0.109(5) Uani 1 1 d .
H113 H -0.9644 -0.3231 -0.5529 0.130 Uiso 1 1 calc R
C114 C -1.0704(12) -0.2813(5) -0.5202(5) 0.115(5) Uani 1 1 d .
H114 H -1.1084 -0.3104 -0.5109 0.138 Uiso 1 1 calc R
C115 C -1.0987(9) -0.2316(5) -0.5094(4) 0.087(3) Uani 1 1 d .
H115 H -1.1567 -0.2267 -0.4926 0.104 Uiso 1 1 calc R
C116 C -1.0726(7) -0.1327(4) -0.5112(3) 0.062(2) Uani 1 1 d .
H11A H -1.0546 -0.1259 -0.4819 0.093 Uiso 1 1 calc GR
H11B H -1.1452 -0.1285 -0.5148 0.093 Uiso 1 1 calc GR
H11C H -1.0375 -0.1078 -0.5295 0.093 Uiso 1 1 calc GR
C96 C -0.6271(5) -0.3102(2) -0.2344(2) 0.0374(15) Uani 1 1 d .
C97 C -0.5965(5) -0.3075(2) -0.27620(19) 0.0307(13) Uani 1 1 d .
H97 H -0.6442 -0.3118 -0.2981 0.037 Uiso 1 1 calc R
C98 C -0.4978(5) -0.2987(2) -0.2858(2) 0.0359(14) Uani 1 1 d .
H98 H -0.4780 -0.2966 -0.3144 0.043 Uiso 1 1 calc R
C99 C -0.4275(6) -0.2929(3) -0.2550(3) 0.0476(18) Uani 1 1 d .
H99 H -0.3591 -0.2876 -0.2622 0.057 Uiso 1 1 calc R
C100 C -0.4564(6) -0.2948(3) -0.2134(3) 0.0489(19) Uani 1 1 d .
H100 H -0.4085 -0.2898 -0.1917 0.059 Uiso 1 1 calc R
C101 C -0.5555(6) -0.3040(2) -0.2036(2) 0.0419(16) Uani 1 1 d .
H101 H -0.5750 -0.3060 -0.1750 0.050 Uiso 1 1 calc R
C102 C -0.7352(7) -0.3195(4) -0.2242(3) 0.066(2) Uani 1 1 d .
H10G H -0.7559 -0.3535 -0.2353 0.100 Uiso 1 1 calc GR
H10H H -0.7762 -0.2919 -0.2370 0.100 Uiso 1 1 calc GR
H10I H -0.7443 -0.3189 -0.1937 0.100 Uiso 1 1 calc GR

loop_
_atom_site_aniso_label
_atom_site_aniso_U_11
_atom_site_aniso_U_22
_atom_site_aniso_U_33
_atom_site_aniso_U_23
_atom_site_aniso_U_13
_atom_site_aniso_U_12
Hf2 0.01031(8) 0.01523(9) 0.01127(8) 0.00305(7) 0.00056(7) 0.00180(7)
Cl3 0.0132(5) 0.0244(6) 0.0160(5) 0.0080(4) 0.0009(4) -0.0004(4)
Cl4 0.0179(5) 0.0288(6) 0.0188(5) 0.0023(5) 0.0064(4) 0.0029(5)
P3 0.0178(6) 0.0178(6) 0.0190(6) -0.0011(5) 0.0000(5) 0.0044(5)
P4 0.0137(6) 0.0137(6) 0.0204(6) 0.0030(4) -0.0009(5) 0.0016(4)
N3 0.0129(19) 0.0163(19) 0.0105(18) 0.0028(14) -0.0030(15) 0.0044(15)
N4 0.0135(18) 0.0153(18) 0.0120(17) 0.0048(14) 0.0022(15) 0.0037(15)
C45 0.017(2) 0.020(2) 0.011(2) 0.0021(17) -0.0001(18) -0.0001(19)
C46 0.017(2) 0.022(3) 0.016(2) 0.0043(18) -0.0015(18) 0.004(2)
C47 0.018(2) 0.032(3) 0.017(2) -0.001(2) -0.0054(19) 0.002(2)
C48 0.026(3) 0.035(3) 0.014(2) -0.003(2) -0.002(2) -0.007(2)
C49 0.027(3) 0.021(3) 0.018(2) -0.0021(19) 0.002(2) -0.004(2)
C50 0.016(2) 0.022(2) 0.014(2) -0.0005(19) 0.0006(17) 0.001(2)
C51 0.023(3) 0.037(3) 0.036(3) -0.011(2) 0.001(3) -0.005(3)
C52 0.041(4) 0.023(3) 0.034(3) 0.006(2) -0.001(3) 0.007(3)
C53 0.042(4) 0.028(3) 0.044(4) 0.013(3) 0.003(3) -0.004(3)
C54 0.044(4) 0.032(3) 0.063(5) 0.014(3) -0.006(4) 0.004(3)
C55 0.033(3) 0.035(3) 0.028(3) -0.007(2) 0.005(2) 0.003(2)
C56 0.041(3) 0.043(3) 0.017(2) -0.007(2) 0.006(2) -0.004(3)
C57 0.068(5) 0.055(5) 0.049(4) -0.009(4) -0.001(4) 0.002(4)
C58 0.011(2) 0.021(2) 0.015(2) 0.0040(19) -0.0020(17) 0.0009(19)
C59 0.0098(19) 0.018(2) 0.014(2) 0.0007(18) -0.0042(18) 0.0019(17)
C60 0.013(2) 0.022(2) 0.017(2) 0.0016(18) -0.0002(18) 0.0008(18)
C61 0.011(2) 0.018(2) 0.027(3) 0.002(2) -0.007(2) -0.0012(19)
C62 0.014(2) 0.019(2) 0.019(2) 0.0075(18) -0.0038(18) -0.0023(18)
C63 0.011(2) 0.019(2) 0.017(2) 0.0015(18) -0.0027(18) 0.0009(18)
C64 0.017(2) 0.022(3) 0.019(2) 0.0040(19) 0.0050(18) 0.001(2)
C65 0.025(3) 0.015(2) 0.036(3) 0.005(2) -0.001(2) 0.002(2)
C66 0.023(2) 0.032(3) 0.014(2) 0.008(2) 0.0042(18) 0.007(2)
C67 0.013(2) 0.017(2) 0.010(2) 0.0044(17) 0.0008(17) 0.0007(18)
C68 0.014(2) 0.014(2) 0.015(2) 0.0050(17) 0.0024(18) 0.0017(17)
C69 0.016(2) 0.017(2) 0.015(2) -0.0003(17) 0.0012(18) -0.0018(18)
C70 0.013(2) 0.021(2) 0.020(2) 0.0035(19) 0.0015(19) 0.0003(19)
C71 0.015(2) 0.021(2) 0.021(2) 0.006(2) 0.0000(18) 0.004(2)
C72 0.013(2) 0.015(2) 0.015(2) 0.0043(17) 0.0002(17) 0.0006(18)
C73 0.016(2) 0.032(3) 0.038(3) 0.002(2) -0.010(2) 0.001(2)
C74 0.033(3) 0.022(3) 0.033(3) 0.012(2) 0.010(3) 0.005(2)
C75 0.019(3) 0.033(3) 0.024(3) 0.012(2) -0.001(2) 0.001(2)
C76 0.051(4) 0.040(4) 0.044(4) 0.013(3) -0.009(3) 0.003(3)
C77 0.021(3) 0.025(3) 0.027(3) -0.002(2) -0.001(2) 0.010(2)
C78 0.031(3) 0.036(3) 0.038(3) -0.002(3) 0.015(3) 0.006(3)
C79 0.044(4) 0.033(3) 0.037(3) -0.011(3) 0.000(3) 0.007(3)
C80 0.011(2) 0.016(2) 0.016(2) 0.0008(17) -0.0002(17) 0.0017(17)
C81 0.009(2) 0.021(2) 0.017(2) -0.0007(18) 0.0017(17) -0.0021(17)
C82 0.012(2) 0.029(3) 0.021(2) -0.004(2) 0.0004(18) 0.0009(19)
C83 0.014(2) 0.020(2) 0.025(3) -0.0036(19) -0.0032(19) 0.0004(19)
C84 0.020(2) 0.018(2) 0.018(2) 0.0041(17) -0.0035(19) 0.003(2)
C85 0.013(2) 0.019(2) 0.013(2) 0.0056(17) -0.0044(17) 0.004(2)
C86 0.019(2) 0.028(2) 0.015(2) 0.0014(19) 0.0056(18) -0.002(2)
C87 0.030(3) 0.024(3) 0.037(3) -0.006(2) 0.001(3) 0.010(2)
C88 0.020(2) 0.022(2) 0.017(2) 0.0077(19) 0.0020(18) 0.001(2)
C89 0.051(4) 0.056(4) 0.029(3) 0.001(3) -0.006(3) -0.022(4)
C90 0.057(4) 0.052(5) 0.035(3) 0.003(3) -0.001(3) -0.017(4)
C91 0.061(5) 0.059(5) 0.048(4) 0.000(4) -0.014(4) 0.001(4)
C92 0.046(5) 0.093(7) 0.062(5) -0.011(5) -0.010(4) 0.004(5)
C93 0.045(4) 0.108(8) 0.062(5) -0.004(5) 0.007(4) -0.018(5)
C94 0.051(5) 0.079(6) 0.035(4) 0.008(3) 0.001(3) -0.024(4)
C95 0.075(6) 0.047(5) 0.050(4) 0.001(3) -0.007(4) -0.001(4)
Hf1 0.01053(8) 0.01137(8) 0.00823(8) 0.00048(7) 0.00131(7) -0.00052(7)
Cl1 0.0146(5) 0.0152(5) 0.0134(5) 0.0018(4) -0.0015(4) 0.0011(4)
Cl2 0.0256(6) 0.0155(5) 0.0154(5) 0.0035(4) 0.0025(5) 0.0035(5)
P1 0.0087(5) 0.0134(5) 0.0101(5) 0.0017(4) -0.0001(4) -0.0014(4)
P2 0.0115(5) 0.0128(5) 0.0176(6) 0.0019(5) 0.0037(4) -0.0009(5)
N1 0.0074(18) 0.0147(18) 0.0097(17) -0.0011(13) 0.0016(13) -0.0023(13)
N2 0.0101(16) 0.0136(17) 0.0089(16) -0.0005(13) -0.0003(14) -0.0002(15)
C1 0.0102(19) 0.015(2) 0.012(2) 0.0013(16) -0.0009(17) 0.0030(18)
C2 0.010(2) 0.020(2) 0.015(2) -0.0004(17) -0.0010(16) -0.0018(17)
C3 0.013(2) 0.024(2) 0.012(2) -0.0025(17) -0.0005(18) 0.003(2)
C4 0.016(2) 0.024(2) 0.012(2) 0.0018(17) 0.0005(19) 0.007(2)
C5 0.011(2) 0.021(2) 0.020(2) 0.0052(19) 0.0020(17) 0.0024(19)
C6 0.0089(19) 0.015(2) 0.013(2) 0.0014(15) -0.0014(16) -0.0004(16)
C7 0.022(3) 0.047(4) 0.017(2) 0.005(2) -0.001(2) -0.004(2)
C8 0.012(2) 0.019(2) 0.014(2) -0.0011(18) -0.0002(18) 0.0044(18)
C9 0.019(2) 0.021(2) 0.017(2) 0.002(2) 0.005(2) 0.0052(19)
C10 0.017(3) 0.047(4) 0.024(3) -0.002(2) -0.005(2) 0.010(2)
C11 0.015(2) 0.020(2) 0.013(2) 0.0008(18) 0.0005(17) -0.0039(19)
C12 0.049(4) 0.057(4) 0.023(3) 0.011(3) -0.012(3) -0.040(3)
C13 0.020(3) 0.018(2) 0.035(3) 0.008(2) 0.011(2) -0.001(2)
C14 0.010(2) 0.020(2) 0.0049(18) -0.0002(16) 0.0002(15) -0.0016(17)
C15 0.016(2) 0.017(2) 0.0086(19) -0.0003(16) -0.0010(17) 0.0000(19)
C16 0.021(2) 0.016(2) 0.011(2) -0.0013(17) 0.0022(18) -0.0031(19)
C17 0.018(2) 0.028(3) 0.007(2) -0.0021(18) 0.0022(17) -0.007(2)
C18 0.008(2) 0.031(3) 0.009(2) -0.0037(18) 0.0020(16) -0.0007(19)
C19 0.014(2) 0.020(2) 0.007(2) -0.0024(17) 0.0013(17) -0.0003(18)
C20 0.016(2) 0.017(2) 0.021(2) -0.0030(18) 0.0006(19) -0.0001(19)
C21 0.018(2) 0.031(3) 0.024(3) -0.003(2) 0.003(2) -0.011(2)
C22 0.013(2) 0.021(2) 0.018(2) 0.006(2) -0.0006(17) 0.005(2)
C23 0.011(2) 0.014(2) 0.011(2) 0.0014(15) -0.0012(17) 0.0018(17)
C24 0.010(2) 0.019(2) 0.013(2) -0.0018(16) 0.0015(15) -0.0012(16)
C25 0.017(2) 0.021(2) 0.011(2) -0.0003(17) 0.0010(17) 0.0019(18)
C26 0.017(2) 0.021(2) 0.014(2) -0.0019(18) -0.0052(18) 0.0004(19)
C27 0.013(2) 0.019(2) 0.018(2) -0.0018(18) -0.0042(18) -0.0032(18)
C28 0.010(2) 0.015(2) 0.016(2) 0.0026(17) -0.0003(17) 0.0005(17)
C29 0.029(3) 0.035(3) 0.019(2) -0.006(2) -0.010(2) -0.007(2)
C30 0.012(3) 0.033(3) 0.090(6) 0.028(3) 0.002(3) -0.001(2)
C31 0.014(2) 0.026(2) 0.021(2) 0.003(2) -0.0014(18) 0.003(2)
C32 0.021(3) 0.091(7) 0.093(6) 0.063(6) -0.012(4) -0.015(4)
C33 0.025(3) 0.014(2) 0.019(2) 0.0018(18) -0.0028(19) -0.0014(19)
C34 0.029(3) 0.018(2) 0.038(3) -0.001(2) -0.003(3) 0.003(2)
C35 0.067(6) 0.039(4) 0.095(7) -0.001(4) -0.027(5) 0.002(4)
C36 0.0080(19) 0.017(2) 0.0076(19) -0.0025(15) 0.0010(15) -0.0014(16)
C37 0.013(2) 0.017(2) 0.0072(19) -0.0016(16) -0.0004(16) 0.0020(18)
C38 0.017(2) 0.019(2) 0.0064(19) -0.0015(17) 0.0030(17) -0.0015(19)
C39 0.011(2) 0.027(3) 0.007(2) -0.0025(17) 0.0021(16) -0.0004(19)
C40 0.011(2) 0.021(2) 0.011(2) -0.0046(17) 0.0003(16) 0.0048(18)
C41 0.013(2) 0.017(2) 0.009(2) -0.0020(16) 0.0009(17) 0.0011(18)
C42 0.011(2) 0.018(2) 0.017(2) 0.0030(17) 0.0015(18) 0.0016(19)
C43 0.012(2) 0.026(3) 0.025(2) -0.0035(19) 0.000(2) -0.001(2)
C44 0.018(2) 0.018(2) 0.022(2) -0.0009(19) 0.002(2) 0.0023(19)
C103 0.061(5) 0.042(4) 0.060(5) -0.009(3) -0.002(4) 0.003(4)
C104 0.093(8) 0.088(7) 0.057(5) -0.016(5) -0.005(5) 0.006(6)
C105 0.057(6) 0.125(10) 0.071(7) 0.009(6) -0.009(5) 0.003(6)
C106 0.055(5) 0.079(7) 0.075(6) 0.011(5) -0.007(5) -0.003(5)
C107 0.047(4) 0.055(5) 0.074(6) 0.002(4) 0.000(4) -0.005(4)
C108 0.048(4) 0.036(4) 0.077(6) 0.006(3) 0.006(4) 0.001(3)
C109 0.052(5) 0.056(5) 0.068(5) -0.004(4) 0.008(4) -0.004(4)
C110 0.054(5) 0.068(5) 0.040(4) -0.004(4) 0.003(3) 0.004(4)
C111 0.058(5) 0.058(5) 0.068(6) 0.005(4) 0.021(4) 0.006(4)
C112 0.086(8) 0.075(7) 0.114(9) -0.007(7) 0.038(7) 0.015(6)
C113 0.119(11) 0.061(7) 0.146(13) -0.015(7) 0.041(9) 0.023(7)
C114 0.127(12) 0.064(7) 0.154(13) 0.001(8) 0.052(11) -0.009(7)
C115 0.071(7) 0.089(8) 0.100(9) -0.007(7) 0.033(6) -0.004(6)
C116 0.068(6) 0.069(6) 0.049(5) -0.014(4) -0.003(4) 0.013(5)
C96 0.042(4) 0.020(3) 0.050(4) 0.005(3) 0.001(3) 0.000(3)
C97 0.038(3) 0.021(3) 0.034(3) -0.001(2) -0.007(3) 0.004(2)
C98 0.042(4) 0.028(3) 0.039(3) 0.002(3) 0.004(3) 0.006(3)
C99 0.034(4) 0.039(4) 0.069(5) 0.007(3) -0.006(4) 0.005(3)
C100 0.051(4) 0.039(4) 0.057(5) -0.003(3) -0.024(4) 0.007(3)
C101 0.066(5) 0.029(3) 0.031(3) 0.003(3) -0.005(3) 0.010(3)
C102 0.054(5) 0.069(6) 0.077(6) 0.016(5) 0.019(5) -0.004(5)

loop_
_atom_type_symbol
_atom_type_description
_atom_type_scat_dispersion_real
_atom_type_scat_dispersion_imag
_atom_type_scat_source
C C 0.0033 0.0016 'International Tables Vol C Tables 4.2.6.8 and 6.1.1.4'
H H 0.0000 0.0000 'International Tables Vol C Tables 4.2.6.8 and 6.1.1.4'
N N 0.0061 0.0033 'International Tables Vol C Tables 4.2.6.8 and 6.1.1.4'
P P 0.1023 0.0942 'International Tables Vol C Tables 4.2.6.8 and 6.1.1.4'
Cl Cl 0.1484 0.1585 'International Tables Vol C Tables 4.2.6.8 and 6.1.1.4'
Hf Hf -0.5830 6.1852 'International Tables Vol C Tables 4.2.6.8 and 6.1.1.4'

loop_
_geom_angle_atom_site_label_1
_geom_angle_atom_site_label_2
_geom_angle_atom_site_label_3
_geom_angle
Cl3 Hf2 Cl4 157.36(4)
Cl3 Hf2 P3 79.89(4)
Cl3 Hf2 P4 83.64(4)
Cl4 Hf2 P3 84.22(4)
Cl4 Hf2 P4 81.10(4)
P4 Hf2 P3 92.72(4)
N3 Hf2 Cl3 90.26(11)
N3 Hf2 Cl4 100.69(11)
N3 Hf2 P3 73.73(11)
N3 Hf2 P4 165.97(11)
N4 Hf2 Cl3 98.84(10)
N4 Hf2 Cl4 93.00(11)
N4 Hf2 P3 166.93(11)
N4 Hf2 P4 74.23(10)
N4 Hf2 N3 119.33(15)
C50 P3 Hf2 94.38(17)
C50 P3 C52 103.6(3)
C50 P3 C55 103.4(2)
C52 P3 Hf2 129.1(2)
C52 P3 C55 102.9(3)
C55 P3 Hf2 118.8(2)
C72 P4 Hf2 95.66(15)
C72 P4 C74 104.5(3)
C72 P4 C77 102.4(2)
C74 P4 Hf2 117.71(19)
C77 P4 Hf2 127.45(18)
C77 P4 C74 104.9(2)
C45 N3 Hf2 128.6(3)
C45 N3 C58 113.0(4)
C58 N3 Hf2 117.9(3)
C67 N4 Hf2 129.3(3)
C67 N4 C80 113.4(4)
C80 N4 Hf2 117.3(3)
N3 C45 C50 121.0(4)
C46 C45 N3 122.4(4)
C46 C45 C50 116.7(4)
C47 C46 C45 121.5(5)
C46 C47 C48 121.9(5)
C47 C48 C51 122.3(5)
C49 C48 C47 117.3(5)
C49 C48 C51 120.5(5)
C48 C49 C50 122.3(5)
C45 C50 P3 118.1(4)
C49 C50 P3 121.4(4)
C49 C50 C45 120.4(5)
C53 C52 P3 114.8(4)
C54 C52 P3 113.4(5)
C54 C52 C53 110.6(5)
C56 C55 P3 110.5(4)
C57 C55 P3 115.4(5)
C57 C55 C56 109.4(5)
C59 C58 N3 120.8(4)
C63 C58 N3 118.7(4)
C63 C58 C59 120.2(5)
C58 C59 C64 122.3(4)
C60 C59 C58 118.7(4)
C60 C59 C64 119.0(4)
C59 C60 C61 122.4(5)
C60 C61 C65 121.4(5)
C62 C61 C60 117.7(4)
C62 C61 C65 120.8(5)
C61 C62 C63 121.9(4)
C58 C63 C62 119.1(4)
C58 C63 C66 122.0(4)
C62 C63 C66 118.8(4)
C68 C67 N4 122.1(4)
C72 C67 N4 120.7(4)
C72 C67 C68 117.2(4)
C69 C68 C67 121.2(4)
C68 C69 C70 121.6(4)
C69 C70 C73 121.7(5)
C71 C70 C69 117.6(4)
C71 C70 C73 120.7(5)
C70 C71 C72 122.0(5)
C67 C72 P4 118.6(3)
C71 C72 P4 120.9(4)
C71 C72 C67 120.5(5)
C75 C74 P4 110.1(4)
C76 C74 P4 116.5(4)
C76 C74 C75 112.3(5)
C78 C77 P4 114.1(4)
C79 C77 P4 112.5(4)
C79 C77 C78 108.9(5)
C81 C80 N4 119.5(4)
C81 C80 C85 120.5(4)
C85 C80 N4 119.8(4)
C80 C81 C86 120.9(4)
C82 C81 C80 119.4(4)
C82 C81 C86 119.5(4)
C81 C82 C83 121.9(5)
C82 C83 C87 121.0(5)
C84 C83 C82 117.3(5)
C84 C83 C87 121.7(5)
C83 C84 C85 122.6(4)
C80 C85 C84 118.3(4)
C80 C85 C88 123.0(4)
C84 C85 C88 118.6(4)
C90 C89 C95 121.1(7)
C94 C89 C90 116.9(8)
C94 C89 C95 122.0(7)
C91 C90 C89 122.1(7)
C90 C91 C92 119.4(8)
C93 C92 C91 120.4(9)
C92 C93 C94 119.8(8)
C89 C94 C93 121.5(8)
Cl1 Hf1 P1 84.31(4)
Cl1 Hf1 P2 80.44(4)
Cl2 Hf1 Cl1 158.01(4)
Cl2 Hf1 P1 80.01(4)
Cl2 Hf1 P2 85.79(4)
P1 Hf1 P2 95.50(3)
N1 Hf1 Cl1 97.92(10)
N1 Hf1 Cl2 92.30(10)
N1 Hf1 P1 73.41(10)
N1 Hf1 P2 168.91(10)
N2 Hf1 Cl1 92.70(10)
N2 Hf1 Cl2 99.54(10)
N2 Hf1 P1 168.28(10)
N2 Hf1 P2 72.81(10)
N2 Hf1 N1 118.27(14)
C6 P1 Hf1 94.37(14)
C6 P1 C8 100.6(2)
C6 P1 C11 104.9(2)
C8 P1 Hf1 114.74(15)
C11 P1 Hf1 129.87(16)
C11 P1 C8 106.6(2)
C28 P2 Hf1 94.68(15)
C28 P2 C30 102.4(3)
C28 P2 C33 104.1(2)
C30 P2 Hf1 128.8(3)
C30 P2 C33 102.7(3)
C33 P2 Hf1 119.38(16)
C1 N1 Hf1 127.4(3)
C1 N1 C14 112.5(3)
C14 N1 Hf1 119.4(3)
C23 N2 Hf1 129.5(3)
C23 N2 C36 114.8(3)
C36 N2 Hf1 115.3(3)
N1 C1 C6 120.7(4)
C2 C1 N1 122.8(4)
C2 C1 C6 116.5(4)
C3 C2 C1 121.3(4)
C2 C3 C4 122.1(4)
C3 C4 C7 121.2(4)
C5 C4 C3 116.9(4)
C5 C4 C7 121.9(5)
C4 C5 C6 122.5(4)
C1 C6 P1 116.8(3)
C5 C6 P1 122.8(3)
C5 C6 C1 120.2(4)
C9 C8 P1 114.8(3)
C9 C8 C10 110.3(4)
C10 C8 P1 114.0(4)
C12 C11 P1 110.7(3)
C12 C11 C13 109.7(5)
C13 C11 P1 113.1(3)
C15 C14 N1 119.0(4)
C19 C14 N1 120.0(4)
C19 C14 C15 120.5(4)
C14 C15 C20 121.7(4)
C16 C15 C14 118.0(4)
C16 C15 C20 120.2(4)
C17 C16 C15 122.6(5)
C16 C17 C18 118.2(4)
C16 C17 C21 120.3(5)
C18 C17 C21 121.5(5)
C17 C18 C19 121.8(4)
C14 C19 C22 121.4(4)
C18 C19 C14 118.8(4)
C18 C19 C22 119.8(4)
C24 C23 N2 121.3(4)
C24 C23 C28 117.7(4)
C28 C23 N2 121.0(4)
C25 C24 C23 121.2(4)
C24 C25 C26 121.3(4)
C25 C26 C29 120.2(4)
C27 C26 C25 117.8(4)
C27 C26 C29 122.0(4)
C26 C27 C28 122.4(4)
C23 C28 P2 118.0(3)
C27 C28 P2 122.4(4)
C27 C28 C23 119.5(4)
C31 C30 P2 114.4(4)
C32 C30 P2 118.0(5)
C32 C30 C31 116.1(6)
C34 C33 P2 110.5(3)
C34 C33 C35 107.4(5)
C35 C33 P2 117.1(4)
C37 C36 N2 120.3(4)
C41 C36 N2 119.4(4)
C41 C36 C37 120.2(4)
C36 C37 C42 122.0(4)
C38 C37 C36 118.7(4)
C38 C37 C42 119.2(4)
C39 C38 C37 122.0(4)
C38 C39 C43 120.8(4)
C40 C39 C38 118.4(4)
C40 C39 C43 120.8(4)
C39 C40 C41 122.1(4)
C36 C41 C44 122.3(4)
C40 C41 C36 118.4(4)
C40 C41 C44 119.2(4)
C104 C103 C108 117.5(9)
C104 C103 C109 120.8(9)
C108 C103 C109 121.7(8)
C103 C104 C105 122.8(10)
C106 C105 C104 118.1(10)
C105 C106 C107 120.4(9)
C108 C107 C106 119.0(9)
C107 C108 C103 122.1(9)
C111 C110 C115 117.8(9)
C111 C110 C116 120.2(8)
C115 C110 C116 122.0(8)
C110 C111 C112 121.3(9)
C113 C112 C111 120.4(10)
C112 C113 C114 119.7(11)
C115 C114 C113 119.6(12)
C114 C115 C110 121.2(10)
C97 C96 C102 119.9(7)
C101 C96 C97 118.1(6)
C101 C96 C102 122.0(7)
C98 C97 C96 120.2(6)
C99 C98 C97 121.2(7)
C98 C99 C100 119.5(7)
C101 C100 C99 119.4(7)
C100 C101 C96 121.5(7)

loop_
_geom_bond_atom_site_label_1
_geom_bond_atom_site_label_2
_geom_bond_distance
Hf2 Cl3 2.4410(11)
Hf2 Cl4 2.4431(11)
Hf2 P3 2.8453(13)
Hf2 P4 2.8197(12)
Hf2 N3 2.101(4)
Hf2 N4 2.094(4)
P3 C50 1.823(5)
P3 C52 1.874(6)
P3 C55 1.883(6)
P4 C72 1.813(5)
P4 C74 1.869(5)
P4 C77 1.869(5)
N3 C45 1.410(6)
N3 C58 1.459(6)
N4 C67 1.419(6)
N4 C80 1.459(6)
C45 C46 1.409(7)
C45 C50 1.412(7)
C46 C47 1.383(7)
C47 C48 1.389(8)
C48 C49 1.381(8)
C48 C51 1.527(8)
C49 C50 1.401(7)
C52 C53 1.524(9)
C52 C54 1.475(9)
C55 C56 1.525(8)
C55 C57 1.517(9)
C58 C59 1.404(7)
C58 C63 1.396(6)
C59 C60 1.388(7)
C59 C64 1.513(6)
C60 C61 1.395(7)
C61 C62 1.383(7)
C61 C65 1.510(7)
C62 C63 1.400(7)
C63 C66 1.501(7)
C67 C68 1.407(7)
C67 C72 1.406(7)
C68 C69 1.386(7)
C69 C70 1.401(7)
C70 C71 1.376(7)
C70 C73 1.515(7)
C71 C72 1.406(6)
C74 C75 1.543(8)
C74 C76 1.480(9)
C77 C78 1.538(8)
C77 C79 1.517(8)
C80 C81 1.396(6)
C80 C85 1.397(6)
C81 C82 1.382(7)
C81 C86 1.500(7)
C82 C83 1.404(7)
C83 C84 1.389(7)
C83 C87 1.512(7)
C84 C85 1.399(7)
C85 C88 1.510(6)
C89 C90 1.407(10)
C89 C94 1.390(10)
C89 C95 1.485(12)
C90 C91 1.374(11)
C91 C92 1.386(12)
C92 C93 1.375(13)
C93 C94 1.391(13)
Hf1 Cl1 2.4380(11)
Hf1 Cl2 2.4304(11)
Hf1 P1 2.8221(11)
Hf1 P2 2.8768(12)
Hf1 N1 2.111(4)
Hf1 N2 2.095(3)
P1 C6 1.821(4)
P1 C8 1.871(5)
P1 C11 1.854(5)
P2 C28 1.813(5)
P2 C30 1.874(6)
P2 C33 1.879(5)
N1 C1 1.410(5)
N1 C14 1.455(5)
N2 C23 1.414(5)
N2 C36 1.451(6)
C1 C2 1.405(6)
C1 C6 1.422(6)
C2 C3 1.384(6)
C3 C4 1.393(7)
C4 C5 1.383(7)
C4 C7 1.503(6)
C5 C6 1.395(6)
C8 C9 1.527(6)
C8 C10 1.530(7)
C11 C12 1.513(7)
C11 C13 1.533(7)
C14 C15 1.410(6)
C14 C19 1.403(6)
C15 C16 1.397(7)
C15 C20 1.497(7)
C16 C17 1.381(7)
C17 C18 1.392(7)
C17 C21 1.515(7)
C18 C19 1.395(7)
C19 C22 1.509(7)
C23 C24 1.410(6)
C23 C28 1.411(6)
C24 C25 1.386(6)
C25 C26 1.396(7)
C26 C27 1.380(7)
C26 C29 1.515(7)
C27 C28 1.406(6)
C30 C31 1.504(8)
C30 C32 1.415(9)
C33 C34 1.515(8)
C33 C35 1.546(10)
C36 C37 1.412(6)
C36 C41 1.404(6)
C37 C38 1.392(7)
C37 C42 1.507(6)
C38 C39 1.388(7)
C39 C40 1.384(7)
C39 C43 1.514(7)
C40 C41 1.402(6)
C41 C44 1.503(7)
C103 C104 1.371(13)
C103 C108 1.408(12)
C103 C109 1.510(12)
C104 C105 1.406(15)
C105 C106 1.398(14)
C106 C107 1.409(13)
C107 C108 1.376(11)
C110 C111 1.369(11)
C110 C115 1.420(14)
C110 C116 1.503(12)
C111 C112 1.399(13)
C112 C113 1.363(16)
C113 C114 1.407(18)
C114 C115 1.369(16)
C96 C97 1.392(9)
C96 C101 1.379(10)
C96 C102 1.497(11)
C97 C98 1.370(9)
C98 C99 1.365(10)
C99 C100 1.382(11)
C100 C101 1.378(11)
